data_4087272
loop_
_publ_author_name
'Navarro, Miquel'
'Wang, Suxiao'
'M\"uller-Bunz, Helge'
'Redmond, Gareth'
'Farr\`as, Pau'
'Albrecht, Martin'

_publ_section_title
;
 Triazolylidene Metal Complexes Tagged with a Bodipy Chromophore:
 Synthesis and Monitoring of Ligand Exchange Reactions
;
_journal_issue 8
_journal_name_full Organometallics
_journal_page_first 1469
_journal_paper_doi 10.1021/acs.organomet.6b00672
_journal_volume 36
_journal_year 2017
_chemical_formula_moiety 'C30 H39 B F2 N5, C F3 O3 S, C H Cl3'
_chemical_formula_sum 'C32 H40 B Cl3 F5 N5 O3 S'
_chemical_formula_weight 786.91
_chemical_name_systematic
; 
 ? 
;
_space_group_IT_number 14
_symmetry_cell_setting monoclinic
_symmetry_space_group_name_Hall '-P 2ybc'
_symmetry_space_group_name_H-M 'P 1 21/c 1'
_atom_sites_solution_hydrogens geom
_atom_sites_solution_primary direct
_atom_sites_solution_secondary difmap
_audit_creation_method SHELXL-97
_cell_angle_alpha 90.00
_cell_angle_beta 99.950(2)
_cell_angle_gamma 90.00
_cell_formula_units_Z 4
_cell_length_a 7.9707(2)
_cell_length_b 25.7264(4)
_cell_length_c 17.9969(4)
_cell_measurement_reflns_used 9251
_cell_measurement_temperature 100(2)
_cell_measurement_theta_max 76.5810
_cell_measurement_theta_min 3.4250
_cell_volume 3634.89(14)
_computing_cell_refinement
; 
CrysAlisPro, Agilent Technologies, 
Version 1.171.36.24a (release 19-12-2012 CrysAlis171 .NET) 
(compiled Dec 19 2012,11:08:27) 
;
_computing_data_collection
; 
CrysAlisPro, Agilent Technologies, 
Version 1.171.36.24a (release 19-12-2012 CrysAlis171 .NET) 
(compiled Dec 19 2012,11:08:27) 
;
_computing_data_reduction
; 
CrysAlisPro, Agilent Technologies, 
Version 1.171.36.24a (release 19-12-2012 CrysAlis171 .NET) 
(compiled Dec 19 2012,11:08:27) 
;
_computing_structure_refinement 'SHELXL-97 (Sheldrick, 1997)'
_computing_structure_solution 'SHELXS-97 (Sheldrick, 1990)'
_diffrn_ambient_temperature 100(2)
_diffrn_detector_area_resol_mean 10.3196
_diffrn_measured_fraction_theta_full 0.989
_diffrn_measured_fraction_theta_max 0.982
_diffrn_measurement_device_type 'SuperNova, Dual, Cu at zero, Atlas'
_diffrn_measurement_method '\w scans'
_diffrn_radiation_monochromator mirror
_diffrn_radiation_source 'SuperNova (Cu) X-ray Source'
_diffrn_radiation_type CuK\a
_diffrn_radiation_wavelength 1.54184
_diffrn_reflns_av_R_equivalents 0.0524
_diffrn_reflns_av_sigmaI/netI 0.0427
_diffrn_reflns_limit_h_max 9
_diffrn_reflns_limit_h_min -7
_diffrn_reflns_limit_k_max 32
_diffrn_reflns_limit_k_min -32
_diffrn_reflns_limit_l_max 22
_diffrn_reflns_limit_l_min -20
_diffrn_reflns_number 31133
_diffrn_reflns_theta_full 76.00
_diffrn_reflns_theta_max 76.93
_diffrn_reflns_theta_min 3.03
_exptl_absorpt_coefficient_mu 3.401
_exptl_absorpt_correction_T_max 0.925
_exptl_absorpt_correction_T_min 0.657
_exptl_absorpt_correction_type analytical
_exptl_absorpt_process_details
; 
CrysAlisPro, Agilent Technologies, 
Version 1.171.36.24a (release 19-12-2012 CrysAlis171 .NET) 
(compiled Dec 19 2012,11:08:27) 
Analytical numeric absorption correction using a multifaceted crystal 
model based on expressions derived by R.C. Clark & J.S. Reid. 
(Clark, R. C. & Reid, J. S. (1995). Acta Cryst. A51, 887-897) 
;
_exptl_crystal_colour 'clear red'
_exptl_crystal_density_diffrn 1.438
_exptl_crystal_density_method 'not measured'
_exptl_crystal_description needle
_exptl_crystal_F_000 1632
_exptl_crystal_size_max 0.2367
_exptl_crystal_size_mid 0.0402
_exptl_crystal_size_min 0.0262
_refine_diff_density_max 0.330
_refine_diff_density_min -0.436
_refine_diff_density_rms 0.060
_refine_ls_extinction_method none
_refine_ls_goodness_of_fit_ref 1.026
_refine_ls_hydrogen_treatment constr
_refine_ls_matrix_type full
_refine_ls_number_parameters 459
_refine_ls_number_reflns 7529
_refine_ls_number_restraints 0
_refine_ls_restrained_S_all 1.026
_refine_ls_R_factor_all 0.0509
_refine_ls_R_factor_gt 0.0384
_refine_ls_shift/su_max 0.001
_refine_ls_shift/su_mean 0.000
_refine_ls_structure_factor_coef Fsqd
_refine_ls_weighting_details 'calc w=1/[\s^2^(Fo^2^)+(0.0463P)^2^+1.1573P] where P=(Fo^2^+2Fc^2^)/3'
_refine_ls_weighting_scheme calc
_refine_ls_wR_factor_gt 0.0922
_refine_ls_wR_factor_ref 0.1004
_reflns_number_gt 6172
_reflns_number_total 7529
_reflns_threshold_expression I>2\s(I)
_cod_data_source_file om6b00672_si_002.cif
_cod_data_source_block alb269_3
_cod_original_cell_volume 3634.89(13)
_cod_original_sg_symbol_H-M 'P 21/c'
_cod_database_code 4087272

loop_
_symmetry_equiv_pos_as_xyz
'x, y, z'
'-x, y+1/2, -z+1/2'
'-x, -y, -z'
'x, -y-1/2, z-1/2'

loop_
_atom_site_label
_atom_site_type_symbol
_atom_site_fract_x
_atom_site_fract_y
_atom_site_fract_z
_atom_site_U_iso_or_equiv
_atom_site_adp_type
_atom_site_occupancy
_atom_site_symmetry_multiplicity
_atom_site_calc_flag
_atom_site_refinement_flags
F1 F 0.72500(15) 0.27211(5) 1.19633(6) 0.0251(2) Uani 1 1 d .
F2 F 0.81853(15) 0.20728(4) 1.12829(6) 0.0238(2) Uani 1 1 d .
N1 N 0.6129(2) 0.26703(6) 1.06248(9) 0.0169(3) Uani 1 1 d .
N2 N 0.91092(19) 0.29436(6) 1.10896(8) 0.0166(3) Uani 1 1 d .
N3 N 0.75508(18) 0.43090(5) 0.71106(8) 0.0142(3) Uani 1 1 d .
N4 N 0.77023(18) 0.48202(5) 0.70673(8) 0.0151(3) Uani 1 1 d .
N5 N 0.75762(18) 0.49051(6) 0.63360(8) 0.0149(3) Uani 1 1 d .
C1 C 0.4614(2) 0.24285(7) 1.05604(11) 0.0187(3) Uani 1 1 d .
C2 C 0.3585(2) 0.25594(7) 0.98652(11) 0.0192(3) Uani 1 1 d .
C3 C 0.4517(2) 0.28983(7) 0.94927(10) 0.0183(3) Uani 1 1 d .
C4 C 0.6136(2) 0.29671(7) 0.99755(10) 0.0166(3) Uani 1 1 d .
C5 C 0.7589(2) 0.32503(6) 0.98904(10) 0.0162(3) Uani 1 1 d .
C6 C 0.9058(2) 0.32468(7) 1.04429(10) 0.0165(3) Uani 1 1 d .
C7 C 1.0673(2) 0.35045(7) 1.04990(10) 0.0182(3) Uani 1 1 d .
C8 C 1.1648(2) 0.33497(7) 1.11818(10) 0.0190(3) Uani 1 1 d .
C9 C 1.0649(2) 0.30053(7) 1.15269(10) 0.0191(3) Uani 1 1 d .
C10 C 0.4156(3) 0.20753(7) 1.11487(11) 0.0238(4) Uani 1 1 d .
H10A H 0.4304 0.1713 1.1002 0.036 Uiso 1 1 calc R
H10B H 0.2966 0.2134 1.1199 0.036 Uiso 1 1 calc R
H10C H 0.4897 0.2146 1.1632 0.036 Uiso 1 1 calc R
C11 C 0.1832(2) 0.23414(8) 0.96009(12) 0.0244(4) Uani 1 1 d .
H11A H 0.1243 0.2556 0.9178 0.029 Uiso 1 1 calc R
H11B H 0.1169 0.2364 1.0017 0.029 Uiso 1 1 calc R
C12 C 0.1866(3) 0.17751(8) 0.93415(13) 0.0290(4) Uani 1 1 d .
H12A H 0.2556 0.1748 0.8942 0.043 Uiso 1 1 calc R
H12B H 0.0702 0.1659 0.9147 0.043 Uiso 1 1 calc R
H12C H 0.2362 0.1556 0.9769 0.043 Uiso 1 1 calc R
C13 C 0.3920(2) 0.31358(8) 0.87351(11) 0.0238(4) Uani 1 1 d .
H13A H 0.4052 0.3514 0.8770 0.036 Uiso 1 1 calc R
H13B H 0.2717 0.3050 0.8565 0.036 Uiso 1 1 calc R
H13C H 0.4598 0.2999 0.8374 0.036 Uiso 1 1 calc R
C14 C 0.7597(2) 0.35457(7) 0.91750(10) 0.0165(3) Uani 1 1 d .
C15 C 0.8062(2) 0.32843(7) 0.85651(10) 0.0186(3) Uani 1 1 d .
H15 H 0.8369 0.2927 0.8614 0.022 Uiso 1 1 calc R
C16 C 0.8084(2) 0.35384(7) 0.78847(10) 0.0179(3) Uani 1 1 d .
H16 H 0.8426 0.3362 0.7472 0.021 Uiso 1 1 calc R
C17 C 0.7594(2) 0.40572(7) 0.78255(9) 0.0150(3) Uani 1 1 d .
C18 C 0.7101(2) 0.43264(7) 0.84198(10) 0.0176(3) Uani 1 1 d .
H18 H 0.6757 0.4680 0.8364 0.021 Uiso 1 1 calc R
C19 C 0.7123(2) 0.40663(7) 0.90997(10) 0.0188(3) Uani 1 1 d .
H19 H 0.6811 0.4246 0.9516 0.023 Uiso 1 1 calc R
C20 C 0.7348(2) 0.40744(7) 0.64272(10) 0.0165(3) Uani 1 1 d .
H20 H 0.7218 0.3713 0.6326 0.020 Uiso 1 1 calc R
C21 C 0.7369(2) 0.44648(7) 0.59142(10) 0.0158(3) Uani 1 1 d .
C22 C 0.7253(2) 0.44399(7) 0.50821(10) 0.0193(3) Uani 1 1 d .
H22A H 0.8305 0.4586 0.4942 0.023 Uiso 1 1 calc R
H22B H 0.6280 0.4654 0.4838 0.023 Uiso 1 1 calc R
C23 C 0.7015(3) 0.38802(7) 0.47945(10) 0.0216(4) Uani 1 1 d .
H23A H 0.7949 0.3663 0.5067 0.026 Uiso 1 1 calc R
H23B H 0.5929 0.3743 0.4912 0.026 Uiso 1 1 calc R
C24 C 0.6994(3) 0.38310(8) 0.39499(11) 0.0237(4) Uani 1 1 d .
H24A H 0.8085 0.3963 0.3831 0.028 Uiso 1 1 calc R
H24B H 0.6065 0.4049 0.3676 0.028 Uiso 1 1 calc R
C25 C 0.6737(3) 0.32704(9) 0.36787(12) 0.0315(5) Uani 1 1 d .
H25A H 0.6778 0.3254 0.3138 0.047 Uiso 1 1 calc R
H25B H 0.5627 0.3145 0.3767 0.047 Uiso 1 1 calc R
H25C H 0.7641 0.3052 0.3956 0.047 Uiso 1 1 calc R
C26 C 0.7746(3) 0.54380(7) 0.60731(11) 0.0208(4) Uani 1 1 d .
H26A H 0.6942 0.5664 0.6274 0.031 Uiso 1 1 calc R
H26B H 0.7499 0.5446 0.5521 0.031 Uiso 1 1 calc R
H26C H 0.8911 0.5561 0.6248 0.031 Uiso 1 1 calc R
C27 C 1.1237(2) 0.38787(8) 0.99537(11) 0.0243(4) Uani 1 1 d .
H27A H 1.0989 0.3733 0.9443 0.036 Uiso 1 1 calc R
H27B H 1.2465 0.3939 1.0094 0.036 Uiso 1 1 calc R
H27C H 1.0627 0.4208 0.9967 0.036 Uiso 1 1 calc R
C28 C 1.3395(2) 0.35334(8) 1.15316(11) 0.0232(4) Uani 1 1 d .
H28A H 1.3997 0.3663 1.1131 0.028 Uiso 1 1 calc R
H28B H 1.4055 0.3238 1.1786 0.028 Uiso 1 1 calc R
C29 C 1.3301(3) 0.39670(9) 1.21057(13) 0.0302(4) Uani 1 1 d .
H29A H 1.2654 0.4261 1.1854 0.045 Uiso 1 1 calc R
H29B H 1.4455 0.4082 1.2321 0.045 Uiso 1 1 calc R
H29C H 1.2732 0.3836 1.2510 0.045 Uiso 1 1 calc R
C30 C 1.1119(3) 0.27361(8) 1.22718(11) 0.0249(4) Uani 1 1 d .
H30A H 1.2330 0.2793 1.2469 0.037 Uiso 1 1 calc R
H30B H 1.0899 0.2363 1.2206 0.037 Uiso 1 1 calc R
H30C H 1.0435 0.2877 1.2628 0.037 Uiso 1 1 calc R
B B 0.7666(3) 0.25969(8) 1.12660(11) 0.0177(4) Uani 1 1 d .
S S 0.27023(5) 0.457147(17) 0.64038(3) 0.02050(10) Uani 1 1 d .
F3 F 0.36728(15) 0.37609(4) 0.72558(7) 0.0266(2) Uani 1 1 d .
F4 F 0.11489(16) 0.36890(5) 0.66042(8) 0.0323(3) Uani 1 1 d .
F5 F 0.15753(19) 0.41873(5) 0.75777(8) 0.0368(3) Uani 1 1 d .
O1 O 0.3386(2) 0.43225(6) 0.58010(8) 0.0305(3) Uani 1 1 d .
O2 O 0.3912(2) 0.48676(6) 0.69236(9) 0.0318(3) Uani 1 1 d .
O3 O 0.10638(19) 0.48123(6) 0.61846(10) 0.0354(4) Uani 1 1 d .
C31 C 0.2254(2) 0.40249(7) 0.69843(11) 0.0219(4) Uani 1 1 d .
C32 C 0.2464(3) 0.53434(8) 0.83980(12) 0.0262(4) Uani 1 1 d .
H32 H 0.2659 0.5138 0.7949 0.031 Uiso 1 1 calc R
Cl1 Cl 0.20867(7) 0.599650(19) 0.81272(3) 0.03306(12) Uani 1 1 d .
Cl2 Cl 0.06968(7) 0.50825(2) 0.87348(3) 0.03870(13) Uani 1 1 d .
Cl3 Cl 0.42954(7) 0.52951(2) 0.91086(3) 0.03250(12) Uani 1 1 d .

loop_
_atom_site_aniso_label
_atom_site_aniso_U_11
_atom_site_aniso_U_22
_atom_site_aniso_U_33
_atom_site_aniso_U_23
_atom_site_aniso_U_13
_atom_site_aniso_U_12
F1 0.0313(6) 0.0305(6) 0.0142(5) -0.0006(4) 0.0060(4) -0.0030(5)
F2 0.0291(6) 0.0147(5) 0.0258(6) 0.0047(4) -0.0004(5) 0.0010(4)
N1 0.0210(7) 0.0146(6) 0.0151(7) 0.0020(5) 0.0029(6) -0.0021(6)
N2 0.0207(7) 0.0161(7) 0.0121(7) 0.0020(5) 0.0007(6) 0.0007(6)
N3 0.0156(6) 0.0131(6) 0.0136(7) 0.0010(5) 0.0022(5) -0.0002(5)
N4 0.0174(7) 0.0126(6) 0.0154(7) 0.0024(5) 0.0026(5) 0.0008(5)
N5 0.0153(6) 0.0145(7) 0.0146(7) 0.0024(5) 0.0017(5) 0.0016(5)
C1 0.0217(8) 0.0153(8) 0.0201(9) 0.0008(7) 0.0058(7) 0.0000(7)
C2 0.0191(8) 0.0174(8) 0.0209(9) -0.0005(7) 0.0030(7) 0.0008(7)
C3 0.0193(8) 0.0162(8) 0.0185(8) -0.0001(7) 0.0010(7) -0.0012(7)
C4 0.0206(8) 0.0157(7) 0.0128(8) 0.0007(6) 0.0011(6) -0.0007(7)
C5 0.0222(8) 0.0128(7) 0.0137(8) 0.0004(6) 0.0029(7) -0.0001(6)
C6 0.0205(8) 0.0153(7) 0.0139(8) 0.0007(6) 0.0033(6) 0.0001(6)
C7 0.0206(8) 0.0172(8) 0.0169(8) -0.0018(7) 0.0033(7) -0.0012(7)
C8 0.0195(8) 0.0184(8) 0.0185(8) -0.0037(7) 0.0018(7) 0.0013(7)
C9 0.0217(8) 0.0185(8) 0.0155(8) -0.0007(7) -0.0010(7) 0.0024(7)
C10 0.0268(9) 0.0207(9) 0.0255(9) 0.0041(7) 0.0087(8) -0.0024(7)
C11 0.0194(9) 0.0225(9) 0.0304(10) 0.0000(8) 0.0020(7) -0.0018(7)
C12 0.0255(10) 0.0250(10) 0.0346(11) -0.0028(8) -0.0002(8) -0.0042(8)
C13 0.0220(9) 0.0275(9) 0.0196(9) 0.0037(7) -0.0026(7) -0.0029(8)
C14 0.0176(8) 0.0175(8) 0.0137(8) 0.0014(6) 0.0006(6) -0.0025(6)
C15 0.0233(8) 0.0143(8) 0.0175(8) 0.0019(6) 0.0020(7) 0.0025(7)
C16 0.0208(8) 0.0177(8) 0.0153(8) -0.0008(6) 0.0034(6) 0.0024(7)
C17 0.0161(7) 0.0164(8) 0.0121(8) 0.0019(6) 0.0009(6) -0.0028(6)
C18 0.0210(8) 0.0138(7) 0.0184(8) 0.0010(7) 0.0050(7) -0.0001(7)
C19 0.0247(9) 0.0169(8) 0.0150(8) -0.0015(6) 0.0040(7) -0.0003(7)
C20 0.0176(8) 0.0162(8) 0.0148(8) -0.0001(6) 0.0006(6) -0.0014(6)
C21 0.0139(7) 0.0160(8) 0.0170(8) 0.0017(6) 0.0011(6) 0.0004(6)
C22 0.0239(9) 0.0185(8) 0.0155(8) 0.0013(7) 0.0035(7) -0.0009(7)
C23 0.0297(9) 0.0193(8) 0.0154(8) 0.0010(7) 0.0027(7) -0.0015(7)
C24 0.0301(10) 0.0247(9) 0.0164(9) -0.0027(7) 0.0045(7) 0.0001(8)
C25 0.0401(12) 0.0299(10) 0.0255(10) -0.0085(8) 0.0089(9) -0.0077(9)
C26 0.0286(9) 0.0138(8) 0.0206(9) 0.0043(7) 0.0054(7) 0.0010(7)
C27 0.0237(9) 0.0270(9) 0.0218(9) 0.0026(8) 0.0031(7) -0.0056(8)
C28 0.0197(8) 0.0260(9) 0.0228(9) -0.0040(7) 0.0003(7) -0.0005(7)
C29 0.0259(10) 0.0337(11) 0.0293(10) -0.0118(9) 0.0004(8) -0.0069(8)
C30 0.0286(10) 0.0269(9) 0.0172(9) 0.0043(7) -0.0018(7) 0.0014(8)
B 0.0234(10) 0.0144(9) 0.0145(9) 0.0011(7) 0.0014(8) -0.0005(7)
S 0.0148(2) 0.0212(2) 0.0257(2) 0.00620(17) 0.00408(16) 0.00210(16)
F3 0.0314(6) 0.0255(5) 0.0220(6) 0.0052(4) 0.0020(5) 0.0088(5)
F4 0.0251(6) 0.0227(6) 0.0490(8) -0.0015(5) 0.0058(5) -0.0036(5)
F5 0.0502(8) 0.0299(6) 0.0380(7) 0.0018(5) 0.0287(6) 0.0043(6)
O1 0.0339(8) 0.0370(8) 0.0224(7) 0.0070(6) 0.0097(6) 0.0064(7)
O2 0.0282(7) 0.0263(7) 0.0398(9) -0.0009(6) 0.0027(6) -0.0069(6)
O3 0.0180(7) 0.0313(8) 0.0567(11) 0.0180(7) 0.0056(7) 0.0069(6)
C31 0.0221(9) 0.0192(8) 0.0263(9) 0.0001(7) 0.0097(7) 0.0030(7)
C32 0.0320(10) 0.0232(9) 0.0235(9) -0.0014(8) 0.0050(8) 0.0004(8)
Cl1 0.0378(3) 0.0237(2) 0.0395(3) 0.0047(2) 0.0117(2) 0.0069(2)
Cl2 0.0338(3) 0.0393(3) 0.0438(3) 0.0035(2) 0.0093(2) -0.0097(2)
Cl3 0.0294(2) 0.0374(3) 0.0300(2) -0.0007(2) 0.00327(19) 0.0062(2)

loop_
_atom_type_symbol
_atom_type_description
_atom_type_scat_dispersion_real
_atom_type_scat_dispersion_imag
_atom_type_scat_source
C C 0.0181 0.0091 'International Tables Vol C Tables 4.2.6.8 and 6.1.1.4'
H H 0.0000 0.0000 'International Tables Vol C Tables 4.2.6.8 and 6.1.1.4'
B B 0.0090 0.0039 'International Tables Vol C Tables 4.2.6.8 and 6.1.1.4'
Cl Cl 0.3639 0.7018 'International Tables Vol C Tables 4.2.6.8 and 6.1.1.4'
F F 0.0727 0.0534 'International Tables Vol C Tables 4.2.6.8 and 6.1.1.4'
N N 0.0311 0.0180 'International Tables Vol C Tables 4.2.6.8 and 6.1.1.4'
O O 0.0492 0.0322 'International Tables Vol C Tables 4.2.6.8 and 6.1.1.4'
S S 0.3331 0.5567 'International Tables Vol C Tables 4.2.6.8 and 6.1.1.4'

loop_
_geom_angle_atom_site_label_1
_geom_angle_atom_site_label_2
_geom_angle_atom_site_label_3
_geom_angle
C1 N1 C4 108.32(15)
C1 N1 B 126.37(15)
C4 N1 B 125.09(15)
C9 N2 C6 108.27(15)
C9 N2 B 126.03(15)
C6 N2 B 125.70(15)
N4 N3 C20 112.76(14)
N4 N3 C17 120.83(14)
C20 N3 C17 126.41(15)
N5 N4 N3 103.35(13)
N4 N5 C21 113.58(14)
N4 N5 C26 118.78(14)
C21 N5 C26 127.57(15)
N1 C1 C2 109.94(16)
N1 C1 C10 123.23(17)
C2 C1 C10 126.82(17)
C3 C2 C1 107.42(16)
C3 C2 C11 128.74(17)
C1 C2 C11 123.81(17)
C2 C3 C4 106.54(16)
C2 C3 C13 125.69(17)
C4 C3 C13 127.78(17)
N1 C4 C5 119.97(15)
N1 C4 C3 107.78(15)
C5 C4 C3 132.22(16)
C6 C5 C4 121.72(16)
C6 C5 C14 119.18(16)
C4 C5 C14 119.04(15)
N2 C6 C5 119.78(16)
N2 C6 C7 107.62(15)
C5 C6 C7 132.60(17)
C8 C7 C6 106.66(16)
C8 C7 C27 125.18(17)
C6 C7 C27 128.14(16)
C7 C8 C9 107.30(16)
C7 C8 C28 127.96(18)
C9 C8 C28 124.62(17)
N2 C9 C8 110.15(16)
N2 C9 C30 121.99(17)
C8 C9 C30 127.86(17)
C1 C10 H10A 109.5
C1 C10 H10B 109.5
H10A C10 H10B 109.5
C1 C10 H10C 109.5
H10A C10 H10C 109.5
H10B C10 H10C 109.5
C2 C11 C12 112.73(16)
C2 C11 H11A 109.0
C12 C11 H11A 109.0
C2 C11 H11B 109.0
C12 C11 H11B 109.0
H11A C11 H11B 107.8
C11 C12 H12A 109.5
C11 C12 H12B 109.5
H12A C12 H12B 109.5
C11 C12 H12C 109.5
H12A C12 H12C 109.5
H12B C12 H12C 109.5
C3 C13 H13A 109.5
C3 C13 H13B 109.5
H13A C13 H13B 109.5
C3 C13 H13C 109.5
H13A C13 H13C 109.5
H13B C13 H13C 109.5
C15 C14 C19 119.56(16)
C15 C14 C5 118.35(16)
C19 C14 C5 122.08(16)
C14 C15 C16 120.86(16)
C14 C15 H15 119.6
C16 C15 H15 119.6
C17 C16 C15 118.21(17)
C17 C16 H16 120.9
C15 C16 H16 120.9
C18 C17 C16 122.27(16)
C18 C17 N3 120.00(15)
C16 C17 N3 117.70(16)
C17 C18 C19 118.41(16)
C17 C18 H18 120.8
C19 C18 H18 120.8
C14 C19 C18 120.66(17)
C14 C19 H19 119.7
C18 C19 H19 119.7
N3 C20 C21 105.83(15)
N3 C20 H20 127.1
C21 C20 H20 127.1
N5 C21 C20 104.47(15)
N5 C21 C22 125.45(16)
C20 C21 C22 130.06(16)
C21 C22 C23 111.34(15)
C21 C22 H22A 109.4
C23 C22 H22A 109.4
C21 C22 H22B 109.4
C23 C22 H22B 109.4
H22A C22 H22B 108.0
C24 C23 C22 113.27(15)
C24 C23 H23A 108.9
C22 C23 H23A 108.9
C24 C23 H23B 108.9
C22 C23 H23B 108.9
H23A C23 H23B 107.7
C23 C24 C25 112.07(17)
C23 C24 H24A 109.2
C25 C24 H24A 109.2
C23 C24 H24B 109.2
C25 C24 H24B 109.2
H24A C24 H24B 107.9
C24 C25 H25A 109.5
C24 C25 H25B 109.5
H25A C25 H25B 109.5
C24 C25 H25C 109.5
H25A C25 H25C 109.5
H25B C25 H25C 109.5
N5 C26 H26A 109.5
N5 C26 H26B 109.5
H26A C26 H26B 109.5
N5 C26 H26C 109.5
H26A C26 H26C 109.5
H26B C26 H26C 109.5
C7 C27 H27A 109.5
C7 C27 H27B 109.5
H27A C27 H27B 109.5
C7 C27 H27C 109.5
H27A C27 H27C 109.5
H27B C27 H27C 109.5
C8 C28 C29 111.22(16)
C8 C28 H28A 109.4
C29 C28 H28A 109.4
C8 C28 H28B 109.4
C29 C28 H28B 109.4
H28A C28 H28B 108.0
C28 C29 H29A 109.5
C28 C29 H29B 109.5
H29A C29 H29B 109.5
C28 C29 H29C 109.5
H29A C29 H29C 109.5
H29B C29 H29C 109.5
C9 C30 H30A 109.5
C9 C30 H30B 109.5
H30A C30 H30B 109.5
C9 C30 H30C 109.5
H30A C30 H30C 109.5
H30B C30 H30C 109.5
F1 B F2 108.39(15)
F1 B N2 110.99(15)
F2 B N2 109.49(16)
F1 B N1 111.37(16)
F2 B N1 109.00(15)
N2 B N1 107.56(14)
O3 S O2 115.14(10)
O3 S O1 115.31(10)
O2 S O1 115.16(10)
O3 S C31 103.35(9)
O2 S C31 102.19(9)
O1 S C31 103.00(9)
F4 C31 F3 107.46(15)
F4 C31 F5 106.72(16)
F3 C31 F5 107.37(16)
F4 C31 S 112.50(14)
F3 C31 S 111.35(13)
F5 C31 S 111.16(13)
Cl2 C32 Cl1 110.55(12)
Cl2 C32 Cl3 109.48(11)
Cl1 C32 Cl3 110.29(11)
Cl2 C32 H32 108.8
Cl1 C32 H32 108.8
Cl3 C32 H32 108.8

loop_
_geom_bond_atom_site_label_1
_geom_bond_atom_site_label_2
_geom_bond_distance
F1 B 1.390(2)
F2 B 1.409(2)
N1 C1 1.345(2)
N1 C4 1.397(2)
N1 B 1.543(2)
N2 C9 1.348(2)
N2 C6 1.396(2)
N2 B 1.531(3)
N3 N4 1.324(2)
N3 C20 1.354(2)
N3 C17 1.436(2)
N4 N5 1.321(2)
N5 C21 1.358(2)
N5 C26 1.464(2)
C1 C2 1.413(3)
C1 C10 1.488(3)
C2 C3 1.391(3)
C2 C11 1.505(3)
C3 C4 1.437(2)
C3 C13 1.495(2)
C4 C5 1.399(3)
C5 C6 1.399(3)
C5 C14 1.496(2)
C6 C7 1.436(3)
C7 C8 1.394(3)
C7 C27 1.498(3)
C8 C9 1.405(3)
C8 C28 1.502(3)
C9 C30 1.498(2)
C10 H10A 0.9800
C10 H10B 0.9800
C10 H10C 0.9800
C11 C12 1.532(3)
C11 H11A 0.9900
C11 H11B 0.9900
C12 H12A 0.9800
C12 H12B 0.9800
C12 H12C 0.9800
C13 H13A 0.9800
C13 H13B 0.9800
C13 H13C 0.9800
C14 C15 1.391(3)
C14 C19 1.392(2)
C15 C16 1.391(2)
C15 H15 0.9500
C16 C17 1.390(2)
C16 H16 0.9500
C17 C18 1.387(3)
C18 C19 1.392(2)
C18 H18 0.9500
C19 H19 0.9500
C20 C21 1.366(2)
C20 H20 0.9500
C21 C22 1.486(2)
C22 C23 1.531(2)
C22 H22A 0.9900
C22 H22B 0.9900
C23 C24 1.523(3)
C23 H23A 0.9900
C23 H23B 0.9900
C24 C25 1.525(3)
C24 H24A 0.9900
C24 H24B 0.9900
C25 H25A 0.9800
C25 H25B 0.9800
C25 H25C 0.9800
C26 H26A 0.9800
C26 H26B 0.9800
C26 H26C 0.9800
C27 H27A 0.9800
C27 H27B 0.9800
C27 H27C 0.9800
C28 C29 1.531(3)
C28 H28A 0.9900
C28 H28B 0.9900
C29 H29A 0.9800
C29 H29B 0.9800
C29 H29C 0.9800
C30 H30A 0.9800
C30 H30B 0.9800
C30 H30C 0.9800
S O3 1.4377(15)
S O2 1.4401(16)
S O1 1.4449(16)
S C31 1.824(2)
F3 C31 1.337(2)
F4 C31 1.335(2)
F5 C31 1.345(2)
C32 Cl2 1.760(2)
C32 Cl1 1.761(2)
C32 Cl3 1.771(2)
C32 H32 1.0000

loop_
_geom_torsion_atom_site_label_1
_geom_torsion_atom_site_label_2
_geom_torsion_atom_site_label_3
_geom_torsion_atom_site_label_4
_geom_torsion
C20 N3 N4 N5 0.49(18)
C17 N3 N4 N5 -179.00(14)
N3 N4 N5 C21 -0.70(18)
N3 N4 N5 C26 -177.98(14)
C4 N1 C1 C2 0.1(2)
B N1 C1 C2 -174.63(16)
C4 N1 C1 C10 179.67(17)
B N1 C1 C10 4.9(3)
N1 C1 C2 C3 -0.3(2)
C10 C1 C2 C3 -179.82(18)
N1 C1 C2 C11 177.77(17)
C10 C1 C2 C11 -1.8(3)
C1 C2 C3 C4 0.3(2)
C11 C2 C3 C4 -177.60(18)
C1 C2 C3 C13 180.00(18)
C11 C2 C3 C13 2.1(3)
C1 N1 C4 C5 -178.52(16)
B N1 C4 C5 -3.7(3)
C1 N1 C4 C3 0.1(2)
B N1 C4 C3 174.92(16)
C2 C3 C4 N1 -0.3(2)
C13 C3 C4 N1 -179.92(18)
C2 C3 C4 C5 178.11(19)
C13 C3 C4 C5 -1.5(3)
N1 C4 C5 C6 -0.1(3)
C3 C4 C5 C6 -178.33(18)
N1 C4 C5 C14 177.20(16)
C3 C4 C5 C14 -1.0(3)
C9 N2 C6 C5 179.71(16)
B N2 C6 C5 0.2(3)
C9 N2 C6 C7 0.1(2)
B N2 C6 C7 -179.34(16)
C4 C5 C6 N2 1.8(3)
C14 C5 C6 N2 -175.52(15)
C4 C5 C6 C7 -178.75(18)
C14 C5 C6 C7 3.9(3)
N2 C6 C7 C8 -0.3(2)
C5 C6 C7 C8 -179.76(19)
N2 C6 C7 C27 -178.91(18)
C5 C6 C7 C27 1.6(3)
C6 C7 C8 C9 0.3(2)
C27 C7 C8 C9 178.99(18)
C6 C7 C8 C28 -175.85(17)
C27 C7 C8 C28 2.9(3)
C6 N2 C9 C8 0.1(2)
B N2 C9 C8 179.52(16)
C6 N2 C9 C30 179.36(17)
B N2 C9 C30 -1.2(3)
C7 C8 C9 N2 -0.2(2)
C28 C8 C9 N2 176.08(17)
C7 C8 C9 C30 -179.47(18)
C28 C8 C9 C30 -3.2(3)
C3 C2 C11 C12 103.5(2)
C1 C2 C11 C12 -74.1(2)
C6 C5 C14 C15 91.6(2)
C4 C5 C14 C15 -85.7(2)
C6 C5 C14 C19 -89.7(2)
C4 C5 C14 C19 92.9(2)
C19 C14 C15 C16 1.0(3)
C5 C14 C15 C16 179.67(16)
C14 C15 C16 C17 -1.4(3)
C15 C16 C17 C18 0.5(3)
C15 C16 C17 N3 -177.36(15)
N4 N3 C17 C18 26.4(2)
C20 N3 C17 C18 -152.99(17)
N4 N3 C17 C16 -155.69(16)
C20 N3 C17 C16 24.9(2)
C16 C17 C18 C19 0.8(3)
N3 C17 C18 C19 178.58(16)
C15 C14 C19 C18 0.3(3)
C5 C14 C19 C18 -178.30(17)
C17 C18 C19 C14 -1.2(3)
N4 N3 C20 C21 -0.1(2)
C17 N3 C20 C21 179.33(15)
N4 N5 C21 C20 0.64(19)
C26 N5 C21 C20 177.63(16)
N4 N5 C21 C22 -177.73(16)
C26 N5 C21 C22 -0.7(3)
N3 C20 C21 N5 -0.30(18)
N3 C20 C21 C22 177.97(17)
N5 C21 C22 C23 -179.78(16)
C20 C21 C22 C23 2.3(3)
C21 C22 C23 C24 -176.57(16)
C22 C23 C24 C25 -179.42(17)
C7 C8 C28 C29 96.2(2)
C9 C8 C28 C29 -79.3(2)
C9 N2 B F1 55.3(2)
C6 N2 B F1 -125.31(17)
C9 N2 B F2 -64.3(2)
C6 N2 B F2 115.06(18)
C9 N2 B N1 177.38(16)
C6 N2 B N1 -3.3(2)
C1 N1 B F1 -59.3(2)
C4 N1 B F1 126.81(18)
C1 N1 B F2 60.2(2)
C4 N1 B F2 -113.65(18)
C1 N1 B N2 178.88(16)
C4 N1 B N2 5.0(2)
O3 S C31 F4 60.86(16)
O2 S C31 F4 -179.28(13)
O1 S C31 F4 -59.52(15)
O3 S C31 F3 -178.44(14)
O2 S C31 F3 -58.57(15)
O1 S C31 F3 61.18(15)
O3 S C31 F5 -58.76(16)
O2 S C31 F5 61.10(16)
O1 S C31 F5 -179.14(14)
